data_4124638
loop_
_publ_author_name
'Dyer, L.D.'
'Borie, B.S.'
'Smith, G.P.'

_publ_section_title
;
 Alkali metal-nickel oxides of the type M Ni O2
;
_journal_name_full 'Journal of the American Chemical Society'
_journal_page_first 1499
_journal_page_last 1503
_journal_volume 76
_journal_year 1954
_chemical_formula_sum 'Na Ni O2'
_space_group_IT_number 12
_symmetry_space_group_name_Hall '-C 2y'
_symmetry_space_group_name_H-M 'C 1 2/m 1'
_cell_angle_alpha 90
_cell_angle_beta 110.5
_cell_angle_gamma 90
_cell_formula_units_Z 2
_cell_length_a 5.33
_cell_length_b 2.86
_cell_length_c 5.59
_cell_volume 79.816
_citation_journal_id_ASTM JACSAT
_cod_data_source_file Dyer_JACSAT_1954_1449.cif
_cod_data_source_block Na1Ni1O2
_cod_original_cell_volume 79.8165
_cod_original_formula_sum 'Na1 Ni1 O2'
_cod_database_code 4124638

loop_
_symmetry_equiv_pos_as_xyz
x,y,z
-x,y,-z
-x,-y,-z
x,-y,z
x+1/2,y+1/2,z
-x+1/2,y+1/2,-z
-x+1/2,-y+1/2,-z
x+1/2,-y+1/2,z

loop_
_atom_site_label
_atom_site_type_symbol
_atom_site_fract_x
_atom_site_fract_y
_atom_site_fract_z
_atom_site_occupancy
_atom_site_U_iso_or_equiv
O1 O-2 0.278 0 0.795 1 0.0
Ni1 Ni+3 0 0 0 1 0.0
Na1 Na+1 0 0.5 0.5 1 0.0
